data_7044036
loop_
_publ_author_name
'Rosales-Vazquez, Luis D'
'Sanchez, Victor'
'Dorazco-Gonzalez, Alejandro'
'Mart\'inez-Otero, Diego'
'Garcia-Orozco, Ivan'
'Morales, Raul Alberto'
'Jaramillo-Garcia, Jonathan'
'Tellez-Lopez, Antonio'

_publ_section_title
;
 Cadmium---1,4-Cyclohexanedicarboxylato Coordination Polymers Bearing
 Different Di-alkyl-2,2&#x2019;-bipyridines: Syntheses, Crystal Structures
 and Photoluminescence Studies
;
_journal_name_full 'Dalton Trans.'
_journal_paper_doi 10.1039/C7DT02376F
_journal_year 2017
_chemical_formula_moiety 'C20 H22 Cd N2 O4, H2 O, C H4 O'
_chemical_formula_sum 'C21 H28 Cd N2 O6'
_chemical_formula_weight 516.85
_space_group_crystal_system monoclinic
_space_group_IT_number 14
_space_group_name_Hall '-P 2ybc'
_space_group_name_H-M_alt 'P 1 21/c 1'
_symmetry_space_group_name_Hall '-P 2ybc'
_symmetry_space_group_name_H-M 'P 1 21/c 1'
_atom_sites_solution_hydrogens mixed
_audit_creation_method SHELXL-2014/7
_audit_update_record
;
2017-06-09 deposited with the CCDC.
2017-08-28 downloaded from the CCDC.
;
_cell_angle_alpha 90
_cell_angle_beta 93.3664(9)
_cell_angle_gamma 90
_cell_formula_units_Z 4
_cell_length_a 10.5501(5)
_cell_length_b 15.2993(7)
_cell_length_c 13.2627(6)
_cell_measurement_reflns_used 9996
_cell_measurement_temperature 100(2)
_cell_measurement_theta_max 27.50
_cell_measurement_theta_min 2.35
_cell_volume 2137.03(17)
_computing_cell_refinement 'Bruker SAINT'
_computing_data_collection 'Bruker APEX2'
_computing_data_reduction 'Bruker SAINT'
_computing_molecular_graphics 'Bruker SHELXTL'
_computing_publication_material 'Bruker SHELXTL'
_computing_structure_refinement 'SHELXL-2014/7 (Sheldrick, 2014)'
_computing_structure_solution 'SHELXS-97 (Sheldrick 2008)'
_diffrn_ambient_temperature 100(2)
_diffrn_measured_fraction_theta_full 0.998
_diffrn_measured_fraction_theta_max 0.999
_diffrn_measurement_device_type 'Bruker APEX-II CCD'
_diffrn_measurement_method '\w scans'
_diffrn_radiation_monochromator mirrors
_diffrn_radiation_type MoK\a
_diffrn_radiation_wavelength 0.71073
_diffrn_reflns_av_R_equivalents 0.0235
_diffrn_reflns_av_unetI/netI 0.0176
_diffrn_reflns_Laue_measured_fraction_full 0.998
_diffrn_reflns_Laue_measured_fraction_max 0.999
_diffrn_reflns_limit_h_max 13
_diffrn_reflns_limit_h_min -13
_diffrn_reflns_limit_k_max 19
_diffrn_reflns_limit_k_min -19
_diffrn_reflns_limit_l_max 17
_diffrn_reflns_limit_l_min -17
_diffrn_reflns_number 23168
_diffrn_reflns_point_group_measured_fraction_full 0.998
_diffrn_reflns_point_group_measured_fraction_max 0.999
_diffrn_reflns_theta_full 25.242
_diffrn_reflns_theta_max 27.444
_diffrn_reflns_theta_min 1.934
_diffrn_source 'Incoatec ImuS'
_exptl_absorpt_coefficient_mu 1.062
_exptl_absorpt_correction_T_max 0.7456
_exptl_absorpt_correction_T_min 0.6802
_exptl_absorpt_correction_type multi-scan
_exptl_absorpt_process_details 'SADABS 2014/5, Sheldrick'
_exptl_crystal_colour colourless
_exptl_crystal_density_diffrn 1.606
_exptl_crystal_description Prism
_exptl_crystal_F_000 1056
_exptl_crystal_preparation ', Luminescent'
_exptl_crystal_size_max 0.313
_exptl_crystal_size_mid 0.236
_exptl_crystal_size_min 0.146
_refine_diff_density_max 0.419
_refine_diff_density_min -0.245
_refine_diff_density_rms 0.057
_refine_ls_extinction_method none
_refine_ls_goodness_of_fit_ref 1.035
_refine_ls_hydrogen_treatment mixed
_refine_ls_matrix_type full
_refine_ls_number_parameters 283
_refine_ls_number_reflns 4877
_refine_ls_number_restraints 5
_refine_ls_restrained_S_all 1.035
_refine_ls_R_factor_all 0.0196
_refine_ls_R_factor_gt 0.0181
_refine_ls_shift/su_max 0.001
_refine_ls_shift/su_mean 0.000
_refine_ls_structure_factor_coef Fsqd
_refine_ls_weighting_details 'w=1/[\s^2^(Fo^2^)+(0.0190P)^2^+1.2791P] where P=(Fo^2^+2Fc^2^)/3'
_refine_ls_weighting_scheme calc
_refine_ls_wR_factor_gt 0.0430
_refine_ls_wR_factor_ref 0.0438
_reflns_Friedel_coverage 0.000
_reflns_number_gt 4590
_reflns_number_total 4877
_reflns_threshold_expression 'I > 2\s(I)'
_cod_data_source_file c7dt02376f2.cif
_cod_data_source_block mo_035GOI16_0m
_cod_database_code 7044036
_shelx_shelxl_version_number 2014/7
_shelx_space_group_comment
; 
The symmetry employed for this shelxl refinement is uniquely defined 
by the following loop, which should always be used as a source of 
symmetry information in preference to the above space-group names. 
They are only intended as comments. 
;
_shelx_estimated_absorpt_t_min 0.732
_shelx_estimated_absorpt_t_max 0.860

loop_
_space_group_symop_operation_xyz
'x, y, z'
'-x, y+1/2, -z+1/2'
'-x, -y, -z'
'x, -y-1/2, z-1/2'

loop_
_atom_site_label
_atom_site_type_symbol
_atom_site_fract_x
_atom_site_fract_y
_atom_site_fract_z
_atom_site_U_iso_or_equiv
_atom_site_adp_type
_atom_site_occupancy
_atom_site_site_symmetry_order
_atom_site_calc_flag
_atom_site_refinement_flags_posn
_atom_site_refinement_flags_adp
Cd01 Cd 0.14232(2) 0.56767(2) 1.03772(2) 0.01022(4) Uani 1 1 d . .
O1 O 0.02245(10) 0.51584(7) 0.90096(7) 0.0139(2) Uani 1 1 d . .
O2 O 0.20797(10) 0.55891(7) 0.85249(8) 0.0156(2) Uani 1 1 d . .
O3 O 0.08145(10) 0.78947(7) 0.49063(8) 0.0158(2) Uani 1 1 d . .
O4 O 0.06923(11) 0.81879(7) 0.65181(8) 0.0194(2) Uani 1 1 d . .
O5 O 0.14778(13) 0.66729(8) 0.35196(9) 0.0272(3) Uani 1 1 d D .
H5A H 0.1231(19) 0.6803(13) 0.2917(8) 0.033 Uiso 1 1 d D U
H5B H 0.128(2) 0.7089(11) 0.3900(12) 0.033 Uiso 1 1 d D U
O6 O 0.39874(13) 0.63210(9) 0.36329(12) 0.0357(3) Uani 1 1 d D .
H6A H 0.3196(16) 0.6447(16) 0.3609(19) 0.054 Uiso 1 1 d D U
N1 N 0.34974(11) 0.61285(8) 1.08047(9) 0.0132(2) Uani 1 1 d . .
N2 N 0.26719(12) 0.44613(8) 1.08649(9) 0.0127(2) Uani 1 1 d . .
C1 C 0.38572(14) 0.69641(10) 1.07738(11) 0.0159(3) Uani 1 1 d . .
H1 H 0.3239 0.7386 1.0557 0.019 Uiso 1 1 calc R U
C2 C 0.50798(14) 0.72563(10) 1.10385(11) 0.0157(3) Uani 1 1 d . .
C3 C 0.59650(14) 0.66215(10) 1.13370(11) 0.0169(3) Uani 1 1 d . .
H3 H 0.6814 0.6786 1.1526 0.020 Uiso 1 1 calc R U
C4 C 0.56146(14) 0.57494(10) 1.13597(11) 0.0158(3) Uani 1 1 d . .
H4 H 0.6222 0.5314 1.1555 0.019 Uiso 1 1 calc R U
C5 C 0.43622(14) 0.55181(9) 1.10925(10) 0.0123(3) Uani 1 1 d . .
C6 C 0.39152(13) 0.45955(9) 1.11027(10) 0.0124(3) Uani 1 1 d . .
C7 C 0.47255(14) 0.39005(10) 1.13549(11) 0.0151(3) Uani 1 1 d . .
H7 H 0.5602 0.4002 1.1518 0.018 Uiso 1 1 calc R U
C8 C 0.42374(14) 0.30578(10) 1.13659(11) 0.0166(3) Uani 1 1 d . .
H8 H 0.4781 0.2579 1.1538 0.020 Uiso 1 1 calc R U
C9 C 0.29532(14) 0.29154(9) 1.11252(11) 0.0158(3) Uani 1 1 d . .
C10 C 0.22112(14) 0.36442(9) 1.08721(11) 0.0145(3) Uani 1 1 d . .
H10 H 0.1334 0.3559 1.0696 0.017 Uiso 1 1 calc R U
C11 C 0.53986(15) 0.82122(10) 1.09761(13) 0.0207(3) Uani 1 1 d . .
H11A H 0.5313 0.8403 1.0270 0.031 Uiso 1 1 calc R U
H11B H 0.6273 0.8307 1.1244 0.031 Uiso 1 1 calc R U
H11C H 0.4817 0.8550 1.1374 0.031 Uiso 1 1 calc R U
C12 C 0.23696(16) 0.20163(10) 1.11216(13) 0.0220(3) Uani 1 1 d . .
H12A H 0.2100 0.1852 1.0428 0.033 Uiso 1 1 calc R U
H12B H 0.1632 0.2018 1.1537 0.033 Uiso 1 1 calc R U
H12C H 0.2997 0.1594 1.1397 0.033 Uiso 1 1 calc R U
C13 C 0.05470(14) 0.50588(9) 0.72341(10) 0.0127(3) Uani 1 1 d . .
H13 H 0.0381 0.4415 0.7214 0.015 Uiso 1 1 calc R U
C14 C -0.07143(14) 0.55212(9) 0.69381(11) 0.0145(3) Uani 1 1 d . .
H14A H -0.1081 0.5273 0.6296 0.017 Uiso 1 1 calc R U
H14B H -0.1322 0.5416 0.7466 0.017 Uiso 1 1 calc R U
C15 C -0.05214(13) 0.65070(9) 0.68127(11) 0.0144(3) Uani 1 1 d . .
H15A H -0.0180 0.6761 0.7459 0.017 Uiso 1 1 calc R U
H15B H -0.1347 0.6790 0.6630 0.017 Uiso 1 1 calc R U
C16 C 0.04034(14) 0.66825(9) 0.59867(11) 0.0138(3) Uani 1 1 d . .
H16 H 0.0038 0.6420 0.5343 0.017 Uiso 1 1 calc R U
C17 C 0.16873(14) 0.62331(9) 0.62582(11) 0.0141(3) Uani 1 1 d . .
H17A H 0.2254 0.6315 0.5697 0.017 Uiso 1 1 calc R U
H17B H 0.2093 0.6513 0.6868 0.017 Uiso 1 1 calc R U
C18 C 0.15275(14) 0.52540(9) 0.64567(11) 0.0149(3) Uani 1 1 d . .
H18A H 0.2357 0.5007 0.6700 0.018 Uiso 1 1 calc R U
H18B H 0.1265 0.4960 0.5813 0.018 Uiso 1 1 calc R U
C19 C 0.10031(13) 0.52897(8) 0.83149(10) 0.0109(3) Uani 1 1 d . .
C20 C 0.06322(13) 0.76498(9) 0.58023(11) 0.0134(3) Uani 1 1 d . .
C21 C 0.40813(18) 0.54173(12) 0.37731(14) 0.0289(4) Uani 1 1 d . .
H21A H 0.3708 0.5257 0.4407 0.043 Uiso 1 1 calc R U
H21B H 0.4977 0.5244 0.3802 0.043 Uiso 1 1 calc R U
H21C H 0.3624 0.5118 0.3209 0.043 Uiso 1 1 calc R U

loop_
_atom_site_aniso_label
_atom_site_aniso_U_11
_atom_site_aniso_U_22
_atom_site_aniso_U_33
_atom_site_aniso_U_23
_atom_site_aniso_U_13
_atom_site_aniso_U_12
Cd01 0.00988(6) 0.00844(6) 0.01216(6) 0.00052(4) -0.00091(4) -0.00041(3)
O1 0.0155(5) 0.0141(5) 0.0123(5) 0.0003(4) 0.0019(4) -0.0033(4)
O2 0.0120(5) 0.0179(5) 0.0169(5) 0.0003(4) -0.0004(4) -0.0004(4)
O3 0.0209(5) 0.0120(5) 0.0145(5) 0.0026(4) 0.0007(4) -0.0021(4)
O4 0.0294(6) 0.0132(5) 0.0157(5) -0.0001(4) 0.0017(4) -0.0005(4)
O5 0.0409(7) 0.0221(6) 0.0183(6) -0.0037(5) -0.0023(5) 0.0071(5)
O6 0.0315(7) 0.0215(6) 0.0532(9) 0.0022(6) -0.0050(7) -0.0059(5)
N1 0.0130(6) 0.0114(6) 0.0149(6) -0.0006(5) -0.0007(5) 0.0003(4)
N2 0.0126(6) 0.0123(6) 0.0132(6) 0.0003(5) 0.0006(5) 0.0004(4)
C1 0.0151(7) 0.0129(7) 0.0195(7) 0.0001(6) -0.0006(6) 0.0022(5)
C2 0.0174(7) 0.0152(7) 0.0145(7) -0.0007(6) 0.0007(6) -0.0024(6)
C3 0.0135(7) 0.0194(7) 0.0176(7) -0.0014(6) -0.0003(6) -0.0038(6)
C4 0.0137(7) 0.0172(7) 0.0162(7) 0.0009(6) -0.0008(6) 0.0015(5)
C5 0.0127(7) 0.0140(7) 0.0102(6) -0.0005(5) 0.0008(5) 0.0010(5)
C6 0.0135(7) 0.0141(7) 0.0096(6) -0.0006(5) 0.0007(5) -0.0010(5)
C7 0.0139(7) 0.0171(7) 0.0142(7) -0.0006(6) -0.0004(5) 0.0011(5)
C8 0.0184(7) 0.0138(7) 0.0174(7) 0.0008(6) -0.0009(6) 0.0042(6)
C9 0.0194(7) 0.0125(7) 0.0157(7) 0.0006(6) 0.0012(6) 0.0006(6)
C10 0.0131(7) 0.0138(7) 0.0165(7) 0.0001(6) 0.0012(5) -0.0006(5)
C11 0.0206(8) 0.0146(7) 0.0264(8) 0.0001(6) -0.0021(6) -0.0049(6)
C12 0.0234(8) 0.0123(7) 0.0299(9) 0.0020(6) -0.0021(7) -0.0011(6)
C13 0.0165(7) 0.0091(6) 0.0125(7) 0.0005(5) 0.0011(5) -0.0025(5)
C14 0.0137(7) 0.0160(7) 0.0134(7) 0.0019(5) -0.0015(5) -0.0033(5)
C15 0.0121(7) 0.0149(7) 0.0162(7) 0.0031(6) 0.0006(5) 0.0015(5)
C16 0.0162(7) 0.0114(7) 0.0136(7) 0.0012(5) 0.0000(5) 0.0002(5)
C17 0.0151(7) 0.0115(7) 0.0162(7) 0.0024(5) 0.0044(5) 0.0010(5)
C18 0.0202(7) 0.0112(7) 0.0136(7) 0.0002(5) 0.0041(6) 0.0020(5)
C19 0.0142(7) 0.0061(6) 0.0124(6) 0.0020(5) 0.0009(5) 0.0031(5)
C20 0.0104(6) 0.0125(7) 0.0171(7) 0.0017(5) -0.0005(5) 0.0020(5)
C21 0.0301(9) 0.0240(9) 0.0319(9) 0.0001(7) -0.0028(8) -0.0015(7)

loop_
_atom_type_symbol
_atom_type_description
_atom_type_scat_dispersion_real
_atom_type_scat_dispersion_imag
_atom_type_scat_source
C C 0.0033 0.0016 'International Tables Vol C Tables 4.2.6.8 and 6.1.1.4'
H H 0.0000 0.0000 'International Tables Vol C Tables 4.2.6.8 and 6.1.1.4'
N N 0.0061 0.0033 'International Tables Vol C Tables 4.2.6.8 and 6.1.1.4'
O O 0.0106 0.0060 'International Tables Vol C Tables 4.2.6.8 and 6.1.1.4'
Cd Cd -0.8075 1.2024 'International Tables Vol C Tables 4.2.6.8 and 6.1.1.4'

loop_
_geom_angle_atom_site_label_1
_geom_angle_atom_site_label_2
_geom_angle_atom_site_label_3
_geom_angle
_geom_angle_site_symmetry_1
_geom_angle_site_symmetry_3
O1 Cd01 N1 139.58(4) . .
O1 Cd01 O1 72.51(4) . 3_567
N1 Cd01 O1 141.47(4) . 3_567
O1 Cd01 N2 102.63(4) . .
N1 Cd01 N2 70.40(4) . .
O1 Cd01 N2 83.58(4) 3_567 .
O1 Cd01 O3 88.97(4) . 4_576
N1 Cd01 O3 91.53(4) . 4_576
O1 Cd01 O3 113.74(4) 3_567 4_576
N2 Cd01 O3 161.66(4) . 4_576
O1 Cd01 O4 123.61(4) . 4_576
N1 Cd01 O4 87.98(4) . 4_576
O1 Cd01 O4 84.58(4) 3_567 4_576
N2 Cd01 O4 125.56(4) . 4_576
O3 Cd01 O4 54.27(3) 4_576 4_576
O1 Cd01 O2 53.00(3) . .
N1 Cd01 O2 86.94(4) . .
O1 Cd01 O2 123.07(3) 3_567 .
N2 Cd01 O2 92.48(4) . .
O3 Cd01 O2 83.14(3) 4_576 .
O4 Cd01 O2 136.92(3) 4_576 .
C19 O1 Cd01 99.62(8) . .
C19 O1 Cd01 148.53(9) . 3_567
Cd01 O1 Cd01 107.49(4) . 3_567
C19 O2 Cd01 86.56(8) . .
C20 O3 Cd01 94.56(9) . 4_575
C20 O4 Cd01 90.10(9) . 4_575
H5A O5 H5B 108.1(17) . .
C21 O6 H6A 106.8(17) . .
C1 N1 C5 118.97(13) . .
C1 N1 Cd01 122.73(10) . .
C5 N1 Cd01 118.30(9) . .
C10 N2 C6 119.25(13) . .
C10 N2 Cd01 122.85(10) . .
C6 N2 Cd01 117.83(9) . .
N1 C1 C2 124.15(14) . .
N1 C1 H1 117.9 . .
C2 C1 H1 117.9 . .
C3 C2 C1 116.45(14) . .
C3 C2 C11 123.16(14) . .
C1 C2 C11 120.38(14) . .
C4 C3 C2 120.26(14) . .
C4 C3 H3 119.9 . .
C2 C3 H3 119.9 . .
C3 C4 C5 119.29(14) . .
C3 C4 H4 120.4 . .
C5 C4 H4 120.4 . .
N1 C5 C4 120.87(13) . .
N1 C5 C6 116.81(13) . .
C4 C5 C6 122.32(13) . .
N2 C6 C7 121.03(13) . .
N2 C6 C5 116.56(12) . .
C7 C6 C5 122.40(13) . .
C8 C7 C6 119.25(14) . .
C8 C7 H7 120.4 . .
C6 C7 H7 120.4 . .
C7 C8 C9 119.98(14) . .
C7 C8 H8 120.0 . .
C9 C8 H8 120.0 . .
C8 C9 C10 117.16(14) . .
C8 C9 C12 122.41(14) . .
C10 C9 C12 120.43(14) . .
N2 C10 C9 123.31(14) . .
N2 C10 H10 118.3 . .
C9 C10 H10 118.3 . .
C2 C11 H11A 109.5 . .
C2 C11 H11B 109.5 . .
H11A C11 H11B 109.5 . .
C2 C11 H11C 109.5 . .
H11A C11 H11C 109.5 . .
H11B C11 H11C 109.5 . .
C9 C12 H12A 109.5 . .
C9 C12 H12B 109.5 . .
H12A C12 H12B 109.5 . .
C9 C12 H12C 109.5 . .
H12A C12 H12C 109.5 . .
H12B C12 H12C 109.5 . .
C19 C13 C18 113.50(12) . .
C19 C13 C14 110.72(11) . .
C18 C13 C14 110.29(12) . .
C19 C13 H13 107.3 . .
C18 C13 H13 107.3 . .
C14 C13 H13 107.3 . .
C15 C14 C13 111.23(12) . .
C15 C14 H14A 109.4 . .
C13 C14 H14A 109.4 . .
C15 C14 H14B 109.4 . .
C13 C14 H14B 109.4 . .
H14A C14 H14B 108.0 . .
C14 C15 C16 110.12(12) . .
C14 C15 H15A 109.6 . .
C16 C15 H15A 109.6 . .
C14 C15 H15B 109.6 . .
C16 C15 H15B 109.6 . .
H15A C15 H15B 108.1 . .
C20 C16 C15 113.50(12) . .
C20 C16 C17 109.00(12) . .
C15 C16 C17 110.01(11) . .
C20 C16 H16 108.1 . .
C15 C16 H16 108.1 . .
C17 C16 H16 108.1 . .
C18 C17 C16 111.83(12) . .
C18 C17 H17A 109.2 . .
C16 C17 H17A 109.2 . .
C18 C17 H17B 109.2 . .
C16 C17 H17B 109.2 . .
H17A C17 H17B 107.9 . .
C17 C18 C13 113.06(11) . .
C17 C18 H18A 109.0 . .
C13 C18 H18A 109.0 . .
C17 C18 H18B 109.0 . .
C13 C18 H18B 109.0 . .
H18A C18 H18B 107.8 . .
O2 C19 O1 120.77(13) . .
O2 C19 C13 122.01(12) . .
O1 C19 C13 117.21(12) . .
O4 C20 O3 120.66(13) . .
O4 C20 C16 121.18(13) . .
O3 C20 C16 118.09(13) . .
O6 C21 H21A 109.5 . .
O6 C21 H21B 109.5 . .
H21A C21 H21B 109.5 . .
O6 C21 H21C 109.5 . .
H21A C21 H21C 109.5 . .
H21B C21 H21C 109.5 . .

loop_
_geom_bond_atom_site_label_1
_geom_bond_atom_site_label_2
_geom_bond_distance
_geom_bond_site_symmetry_2
Cd01 O1 2.2911(10) .
Cd01 N1 2.3328(12) .
Cd01 O1 2.3413(10) 3_567
Cd01 N2 2.3476(12) .
Cd01 O3 2.3522(10) 4_576
Cd01 O4 2.4573(11) 4_576
Cd01 O2 2.5948(11) .
O1 C19 1.2857(17) .
O1 Cd01 2.3413(10) 3_567
O2 C19 1.2411(18) .
O3 C20 1.2714(17) .
O3 Cd01 2.3522(10) 4_575
O4 C20 1.2553(18) .
O4 Cd01 2.4573(11) 4_575
O5 H5A 0.849(10) .
O5 H5B 0.847(10) .
O6 C21 1.398(2) .
O6 H6A 0.856(16) .
N1 C1 1.3348(19) .
N1 C5 1.3451(18) .
N2 C10 1.3415(18) .
N2 C6 1.3468(18) .
C1 C2 1.391(2) .
C1 H1 0.9500 .
C2 C3 1.389(2) .
C2 C11 1.504(2) .
C3 C4 1.385(2) .
C3 H3 0.9500 .
C4 C5 1.393(2) .
C4 H4 0.9500 .
C5 C6 1.489(2) .
C6 C7 1.393(2) .
C7 C8 1.389(2) .
C7 H7 0.9500 .
C8 C9 1.391(2) .
C8 H8 0.9500 .
C9 C10 1.392(2) .
C9 C12 1.507(2) .
C10 H10 0.9500 .
C11 H11A 0.9800 .
C11 H11B 0.9800 .
C11 H11C 0.9800 .
C12 H12A 0.9800 .
C12 H12B 0.9800 .
C12 H12C 0.9800 .
C13 C19 1.5264(19) .
C13 C18 1.5322(19) .
C13 C14 1.538(2) .
C13 H13 1.0000 .
C14 C15 1.5323(19) .
C14 H14A 0.9900 .
C14 H14B 0.9900 .
C15 C16 1.5329(19) .
C15 H15A 0.9900 .
C15 H15B 0.9900 .
C16 C20 1.5216(19) .
C16 C17 1.543(2) .
C16 H16 1.0000 .
C17 C18 1.5319(19) .
C17 H17A 0.9900 .
C17 H17B 0.9900 .
C18 H18A 0.9900 .
C18 H18B 0.9900 .
C21 H21A 0.9800 .
C21 H21B 0.9800 .
C21 H21C 0.9800 .

loop_
_geom_hbond_atom_site_label_D
_geom_hbond_atom_site_label_H
_geom_hbond_atom_site_label_A
_geom_hbond_distance_DH
_geom_hbond_distance_HA
_geom_hbond_distance_DA
_geom_hbond_angle_DHA
_geom_hbond_site_symmetry_A
O5 H5A O4 0.849(10) 1.909(10) 2.7423(16) 167(2) 4_575
O5 H5B O3 0.847(10) 1.902(10) 2.7418(16) 171.4(19) .
O6 H6A O5 0.856(16) 1.842(17) 2.697(2) 177(3) .

loop_
_geom_torsion_atom_site_label_1
_geom_torsion_atom_site_label_2
_geom_torsion_atom_site_label_3
_geom_torsion_atom_site_label_4
_geom_torsion
_geom_torsion_site_symmetry_1
C5 N1 C1 C2 -1.1(2) .
Cd01 N1 C1 C2 178.96(11) .
N1 C1 C2 C3 0.9(2) .
N1 C1 C2 C11 179.79(14) .
C1 C2 C3 C4 0.1(2) .
C11 C2 C3 C4 -178.76(14) .
C2 C3 C4 C5 -0.8(2) .
C1 N1 C5 C4 0.3(2) .
Cd01 N1 C5 C4 -179.79(10) .
C1 N1 C5 C6 -179.33(13) .
Cd01 N1 C5 C6 0.60(16) .
C3 C4 C5 N1 0.7(2) .
C3 C4 C5 C6 -179.76(13) .
C10 N2 C6 C7 0.0(2) .
Cd01 N2 C6 C7 -177.10(10) .
C10 N2 C6 C5 -179.28(12) .
Cd01 N2 C6 C5 3.61(16) .
N1 C5 C6 N2 -2.81(19) .
C4 C5 C6 N2 177.59(13) .
N1 C5 C6 C7 177.92(13) .
C4 C5 C6 C7 -1.7(2) .
N2 C6 C7 C8 -0.4(2) .
C5 C6 C7 C8 178.86(13) .
C6 C7 C8 C9 0.1(2) .
C7 C8 C9 C10 0.5(2) .
C7 C8 C9 C12 179.85(14) .
C6 N2 C10 C9 0.7(2) .
Cd01 N2 C10 C9 177.63(11) .
C8 C9 C10 N2 -0.9(2) .
C12 C9 C10 N2 179.73(14) .
C19 C13 C14 C15 70.53(15) .
C18 C13 C14 C15 -55.94(15) .
C13 C14 C15 C16 59.88(15) .
C14 C15 C16 C20 179.10(12) .
C14 C15 C16 C17 -58.48(15) .
C20 C16 C17 C18 179.88(12) .
C15 C16 C17 C18 54.83(15) .
C16 C17 C18 C13 -52.49(16) .
C19 C13 C18 C17 -72.56(16) .
C14 C13 C18 C17 52.33(16) .
Cd01 O2 C19 O1 -2.23(12) .
Cd01 O2 C19 C13 178.04(12) .
Cd01 O1 C19 O2 2.55(14) .
Cd01 O1 C19 O2 -146.82(13) 3_567
Cd01 O1 C19 C13 -177.70(10) .
Cd01 O1 C19 C13 32.9(2) 3_567
C18 C13 C19 O2 -1.40(19) .
C14 C13 C19 O2 -126.06(14) .
C18 C13 C19 O1 178.86(12) .
C14 C13 C19 O1 54.19(16) .
Cd01 O4 C20 O3 -6.41(14) 4_575
Cd01 O4 C20 C16 170.63(12) 4_575
Cd01 O3 C20 O4 6.72(14) 4_575
Cd01 O3 C20 C16 -170.41(11) 4_575
C15 C16 C20 O4 37.05(19) .
C17 C16 C20 O4 -85.93(16) .
C15 C16 C20 O3 -145.83(13) .
C17 C16 C20 O3 91.19(15) .
